data_4302230
loop_
_publ_author_name
'Cai-Ming Liu'
'De-Qing Zhang'
'Dao-Ben Zhu'

_publ_section_title
;
1D Coordination Polymers Constructed from anti-anti Carboxylato-Bridged
MnIII3O(Brppz)3 Units: From Long-Range Magnetic Ordering to Single-Chain
Magnet Behaviors
;
_journal_name_full 'Inorganic Chemistry'
_journal_page_first 4980
_journal_page_last 4987
_journal_paper_doi 10.1021/ic900345s
_journal_volume 48
_journal_year 2009
_chemical_formula_sum 'C32.5 H32 Br3 Mn3 N6 O9.5'
_chemical_formula_weight 1063.19
_chemical_name_systematic
; 
 ? 
;
_space_group_IT_number 14
_symmetry_cell_setting monoclinic
_symmetry_space_group_name_Hall '-P 2ybc'
_symmetry_space_group_name_H-M 'P 1 21/c 1'
_atom_sites_solution_hydrogens geom
_atom_sites_solution_primary direct
_atom_sites_solution_secondary difmap
_audit_creation_method SHELXL-97
_cell_angle_alpha 90.00
_cell_angle_beta 91.95(3)
_cell_angle_gamma 90.00
_cell_formula_units_Z 4
_cell_length_a 7.604(2)
_cell_length_b 33.436(7)
_cell_length_c 15.726(3)
_cell_measurement_temperature 293(2)
_cell_volume 3996.0(15)
_computing_cell_refinement 'RAPID AUTO (Rigaku, 2001)'
_computing_data_collection 'RAPID AUTO (Rigaku, 2001)'
_computing_data_reduction 'RAPID AUTO (Rigaku, 2001)'
_computing_molecular_graphics 'SHELXL-97 (Sheldrick, 1997)'
_computing_publication_material 'SHELXL-97 (Sheldrick, 1997)'
_computing_structure_refinement 'SHELXL-97 (Sheldrick, 1997)'
_computing_structure_solution 'SHELXS-97 (Sheldrick, 1990)'
_diffrn_ambient_temperature 293(2)
_diffrn_measured_fraction_theta_full 0.996
_diffrn_measured_fraction_theta_max 0.996
_diffrn_measurement_device_type 'Rigaku R-AXIS RAPID IP Area Detector'
_diffrn_measurement_method Oscillation
_diffrn_radiation_monochromator graphite
_diffrn_radiation_source 'fine-focus sealed tube'
_diffrn_radiation_type MoK\a
_diffrn_radiation_wavelength 0.71073
_diffrn_reflns_av_R_equivalents 0.0952
_diffrn_reflns_av_sigmaI/netI 0.0772
_diffrn_reflns_limit_h_max 9
_diffrn_reflns_limit_h_min -9
_diffrn_reflns_limit_k_max 39
_diffrn_reflns_limit_k_min -39
_diffrn_reflns_limit_l_max 18
_diffrn_reflns_limit_l_min -18
_diffrn_reflns_number 21934
_diffrn_reflns_theta_full 25.00
_diffrn_reflns_theta_max 25.00
_diffrn_reflns_theta_min 2.24
_exptl_absorpt_coefficient_mu 3.992
_exptl_absorpt_correction_T_max 1.2358
_exptl_absorpt_correction_T_min 0.7059
_exptl_absorpt_correction_type psi-scan
_exptl_absorpt_process_details Abscor
_exptl_crystal_colour 'Dark green'
_exptl_crystal_density_diffrn 1.767
_exptl_crystal_density_method 'not measured'
_exptl_crystal_description Block
_exptl_crystal_F_000 2100
_exptl_crystal_size_max 0.28
_exptl_crystal_size_mid 0.12
_exptl_crystal_size_min 0.05
_refine_diff_density_max 0.945
_refine_diff_density_min -0.538
_refine_diff_density_rms 0.122
_refine_ls_extinction_method none
_refine_ls_goodness_of_fit_ref 1.169
_refine_ls_hydrogen_treatment constr
_refine_ls_matrix_type full
_refine_ls_number_parameters 497
_refine_ls_number_reflns 7001
_refine_ls_number_restraints 0
_refine_ls_restrained_S_all 1.169
_refine_ls_R_factor_all 0.1296
_refine_ls_R_factor_gt 0.0942
_refine_ls_shift/su_max 0.002
_refine_ls_shift/su_mean 0.000
_refine_ls_structure_factor_coef Fsqd
_refine_ls_weighting_details 'calc w=1/[\s^2^(Fo^2^)+(0.0546P)^2^+22.0792P] where P=(Fo^2^+2Fc^2^)/3'
_refine_ls_weighting_scheme calc
_refine_ls_wR_factor_gt 0.1804
_refine_ls_wR_factor_ref 0.1940
_reflns_number_gt 5160
_reflns_number_total 7001
_reflns_threshold_expression >2sigma(I)
_cod_data_source_file ic900345s_si_001.cif
_cod_data_source_block a
_cod_depositor_comments
;
The following automatic conversions were performed:
'_symmetry_cell_setting' value 'Monoclinic' changed to 'monoclinic'
according to '/home/saulius/struct/CIF-dictionaries/cif_core.dic'
dictionary named 'cif_core.dic' version 2.4.1 from
2010-06-29.

'_exptl_absorpt_correction_type' value 'psi scan' changed to
'psi-scan' according to
'/home/saulius/struct/CIF-dictionaries/cif_core.dic' dictionary named
'cif_core.dic' version 2.4.1 from 2010-06-29.

Automatic conversion script
Id: cif_fix_enum 1527 2010-12-29 10:47:43Z saulius 
;
_cod_original_sg_symbol_H-M 'P 21/c'
_cod_original_formula_sum 'C32.50 H32 Br3 Mn3 N6 O9.50'
_cod_database_code 4302230

loop_
_symmetry_equiv_pos_as_xyz
'x, y, z'
'-x, y+1/2, -z+1/2'
'-x, -y, -z'
'x, -y-1/2, z-1/2'

loop_
_atom_site_label
_atom_site_type_symbol
_atom_site_fract_x
_atom_site_fract_y
_atom_site_fract_z
_atom_site_U_iso_or_equiv
_atom_site_adp_type
_atom_site_occupancy
_atom_site_symmetry_multiplicity
_atom_site_calc_flag
_atom_site_refinement_flags
_atom_site_disorder_assembly
_atom_site_disorder_group
Mn1 Mn 0.15702(7) 0.356556(15) 0.80275(3) 0.03892(15) Uani 1 1 d . . .
Mn2 Mn 0.22986(7) 0.437486(15) 0.68800(3) 0.03879(15) Uani 1 1 d . . .
Mn3 Mn 0.37389(7) 0.350063(15) 0.62454(3) 0.03887(15) Uani 1 1 d . . .
Br1 Br -0.01303(6) 0.162980(12) 1.01981(3) 0.06664(14) Uani 1 1 d . . .
Br2 Br -0.16839(7) 0.625041(13) 0.84758(4) 0.08738(18) Uani 1 1 d . . .
Br3 Br 0.66117(8) 0.334632(19) 0.17727(3) 0.0989(2) Uani 1 1 d . . .
C1 C 0.0524(5) 0.29396(11) 0.9215(2) 0.0478(11) Uani 1 1 d . . .
C2 C -0.0212(6) 0.28659(12) 1.0000(3) 0.0580(13) Uani 1 1 d . . .
H2A H -0.0570 0.3081 1.0328 0.070 Uiso 1 1 calc R . .
C3 C -0.0421(5) 0.24833(12) 1.0300(3) 0.0576(13) Uani 1 1 d . . .
H3A H -0.0919 0.2439 1.0824 0.069 Uiso 1 1 calc R . .
C4 C 0.0122(5) 0.21655(11) 0.9813(2) 0.0538(12) Uani 1 1 d . . .
C5 C 0.0874(5) 0.22289(10) 0.9045(3) 0.0466(11) Uani 1 1 d . . .
H5A H 0.1251 0.2011 0.8732 0.056 Uiso 1 1 calc R . .
C6 C 0.1084(5) 0.26141(10) 0.8721(2) 0.0420(10) Uani 1 1 d . . .
C7 C 0.1883(4) 0.26710(10) 0.7908(2) 0.0415(11) Uani 1 1 d . . .
C8 C 0.2474(6) 0.23935(11) 0.7308(3) 0.0579(13) Uani 1 1 d . . .
H8A H 0.2412 0.2116 0.7343 0.070 Uiso 1 1 calc R . .
C9 C 0.3152(5) 0.26112(11) 0.6672(3) 0.0496(11) Uani 1 1 d . . .
H9A H 0.3655 0.2504 0.6192 0.059 Uiso 1 1 calc R . .
C10 C 0.1267(5) 0.52048(10) 0.7160(2) 0.0444(11) Uani 1 1 d . . .
C11 C 0.1150(6) 0.55811(11) 0.6799(3) 0.0585(13) Uani 1 1 d . . .
H11A H 0.1672 0.5625 0.6281 0.070 Uiso 1 1 calc R . .
C12 C 0.0282(6) 0.58965(11) 0.7181(3) 0.0622(14) Uani 1 1 d . . .
H12A H 0.0223 0.6148 0.6928 0.075 Uiso 1 1 calc R . .
C13 C -0.0480(5) 0.58254(11) 0.7939(3) 0.0523(12) Uani 1 1 d . . .
C14 C -0.0399(5) 0.54560(10) 0.8322(3) 0.0481(11) Uani 1 1 d . . .
H14A H -0.0928 0.5417 0.8840 0.058 Uiso 1 1 calc R . .
C15 C 0.0469(5) 0.51411(10) 0.7940(2) 0.0415(11) Uani 1 1 d . . .
C16 C 0.0507(5) 0.47518(10) 0.8362(2) 0.0443(11) Uani 1 1 d . . .
C17 C -0.0214(6) 0.46217(11) 0.9119(3) 0.0668(14) Uani 1 1 d . . .
H17A H -0.0822 0.4776 0.9503 0.080 Uiso 1 1 calc R . .
C18 C 0.0148(6) 0.42261(11) 0.9181(3) 0.0622(13) Uani 1 1 d . . .
H18A H -0.0165 0.4062 0.9630 0.075 Uiso 1 1 calc R . .
C19 C 0.5101(5) 0.32426(11) 0.4615(2) 0.0457(11) Uani 1 1 d . . .
C20 C 0.5744(5) 0.29184(11) 0.4171(3) 0.0516(12) Uani 1 1 d . . .
H20A H 0.5850 0.2671 0.4440 0.062 Uiso 1 1 calc R . .
C21 C 0.6229(5) 0.29565(13) 0.3336(3) 0.0617(13) Uani 1 1 d . . .
H21A H 0.6676 0.2738 0.3047 0.074 Uiso 1 1 calc R . .
C22 C 0.6047(5) 0.33134(12) 0.2944(3) 0.0575(13) Uani 1 1 d . . .
C23 C 0.5401(5) 0.36417(12) 0.3343(2) 0.0525(12) Uani 1 1 d . . .
H23A H 0.5274 0.3882 0.3048 0.063 Uiso 1 1 calc R . .
C24 C 0.4929(4) 0.36187(10) 0.4195(2) 0.0417(10) Uani 1 1 d . . .
C25 C 0.4288(4) 0.39700(11) 0.4641(2) 0.0420(10) Uani 1 1 d . . .
C26 C 0.4099(6) 0.43637(11) 0.4373(3) 0.0617(13) Uani 1 1 d . . .
H26A H 0.4344 0.4467 0.3842 0.074 Uiso 1 1 calc R . .
C27 C 0.3474(6) 0.45680(12) 0.5058(3) 0.0598(13) Uani 1 1 d . . .
H27A H 0.3235 0.4841 0.5064 0.072 Uiso 1 1 calc R . .
C28 C -0.2509(4) 0.34736(10) 0.7175(2) 0.0366(10) Uani 1 1 d . . .
C29 C -0.2598(6) 0.30387(14) 0.7322(4) 0.089(2) Uani 1 1 d . . .
H29A H -0.1486 0.2946 0.7552 0.107 Uiso 1 1 calc R . .
H29B H -0.2866 0.2905 0.6793 0.107 Uiso 1 1 calc R . .
H29C H -0.3501 0.2982 0.7717 0.107 Uiso 1 1 calc R . .
C30 C 0.5049(9) 0.3368(2) 0.9323(4) 0.144(3) Uani 1 1 d . . .
H30A H 0.6196 0.3458 0.9511 0.173 Uiso 1 1 calc R . .
H30B H 0.5144 0.3108 0.9068 0.173 Uiso 1 1 calc R . .
H30C H 0.4299 0.3352 0.9801 0.173 Uiso 1 1 calc R . .
C31 C -0.1346(8) 0.44168(18) 0.5653(4) 0.110(2) Uani 1 1 d . . .
H31A H -0.2519 0.4310 0.5633 0.132 Uiso 1 1 calc R . .
H31B H -0.0749 0.4337 0.5153 0.132 Uiso 1 1 calc R . .
H31C H -0.1395 0.4703 0.5680 0.132 Uiso 1 1 calc R . .
C32 C 0.6061(8) 0.47332(18) 0.7531(5) 0.147(3) Uani 1 1 d . . .
H32A H 0.7181 0.4665 0.7793 0.177 Uiso 1 1 calc R . .
H32B H 0.5476 0.4923 0.7881 0.177 Uiso 1 1 calc R . .
H32C H 0.6234 0.4848 0.6981 0.177 Uiso 1 1 calc R . .
C33 C 0.4982(17) 0.4390(3) 0.9853(11) 0.155(7) Uani 0.50 1 d P . .
H33A H 0.4286 0.4155 0.9945 0.185 Uiso 0.50 1 calc PR . .
H33B H 0.5907 0.4327 0.9475 0.185 Uiso 0.50 1 calc PR . .
H33C H 0.4250 0.4596 0.9605 0.185 Uiso 0.50 1 calc PR . .
N1 N 0.2220(4) 0.30425(8) 0.75961(19) 0.0401(9) Uani 1 1 d . . .
N2 N 0.2994(4) 0.30087(8) 0.68340(19) 0.0445(9) Uani 1 1 d . . .
N3 N 0.1238(4) 0.44305(8) 0.79904(19) 0.0423(9) Uani 1 1 d . . .
N4 N 0.1024(4) 0.41044(9) 0.8500(2) 0.0519(10) Uani 1 1 d . . .
N5 N 0.3777(3) 0.39498(8) 0.54543(18) 0.0383(8) Uani 1 1 d . . .
N6 N 0.3257(4) 0.43204(8) 0.57158(19) 0.0451(9) Uani 1 1 d . . .
O1 O 0.0664(4) 0.33221(7) 0.89773(16) 0.0577(9) Uani 1 1 d . . .
O2 O 0.2147(4) 0.49247(7) 0.67377(17) 0.0562(8) Uani 1 1 d . . .
O3 O 0.4688(4) 0.31803(7) 0.54185(17) 0.0564(9) Uani 1 1 d . . .
O4 O 0.2500(3) 0.38122(6) 0.70465(14) 0.0352(6) Uani 1 1 d . . .
O5 O -0.1126(4) 0.36406(9) 0.7335(2) 0.0679(10) Uani 1 1 d . . .
O6 O -0.3805(4) 0.36534(8) 0.6891(2) 0.0657(10) Uani 1 1 d . . .
O7 O 0.4346(4) 0.36322(10) 0.8736(2) 0.0795(11) Uani 1 1 d . . .
H7A H 0.5088 0.3644 0.8345 0.095 Uiso 1 1 d R . .
O8 O -0.0480(4) 0.42783(8) 0.6337(2) 0.0686(10) Uani 1 1 d . . .
O9 O 0.5082(4) 0.44055(9) 0.7448(2) 0.0711(10) Uani 1 1 d . . .
O10 O 0.5638(14) 0.4510(5) 1.0551(9) 0.251(8) Uani 0.50 1 d P . .
H9B H 0.5819 0.4230 0.7250 0.301 Uiso 1 1 d R . .
H8B H -0.1035 0.4091 0.6570 0.301 Uiso 1 1 d R . .
H10B H 0.5513 0.4452 1.1072 0.301 Uiso 0.50 1 d PR . .

loop_
_atom_site_aniso_label
_atom_site_aniso_U_11
_atom_site_aniso_U_22
_atom_site_aniso_U_33
_atom_site_aniso_U_23
_atom_site_aniso_U_13
_atom_site_aniso_U_12
Mn1 0.0485(3) 0.0290(2) 0.0394(3) 0.0024(2) 0.0034(2) 0.0034(2)
Mn2 0.0468(3) 0.0287(2) 0.0413(3) 0.0018(2) 0.0071(2) 0.0061(2)
Mn3 0.0438(3) 0.0307(3) 0.0424(3) 0.0034(2) 0.0053(2) 0.0080(2)
Br1 0.0685(3) 0.0484(2) 0.0829(3) 0.0287(2) 0.0006(2) -0.00718(19)
Br2 0.1175(4) 0.0439(2) 0.1028(4) -0.0026(2) 0.0342(3) 0.0307(2)
Br3 0.1288(4) 0.1084(4) 0.0621(3) -0.0222(3) 0.0408(3) -0.0046(3)
C1 0.047(2) 0.045(2) 0.052(2) 0.0116(18) -0.0029(18) 0.0079(17)
C2 0.081(3) 0.049(2) 0.045(2) 0.0121(18) 0.013(2) -0.003(2)
C3 0.069(3) 0.056(2) 0.048(2) 0.0100(19) 0.008(2) 0.003(2)
C4 0.070(2) 0.0384(19) 0.053(2) 0.0272(17) 0.002(2) -0.0057(18)
C5 0.047(2) 0.0281(17) 0.064(3) 0.0076(17) -0.0067(19) 0.0049(15)
C6 0.048(2) 0.0374(18) 0.040(2) 0.0096(16) 0.0006(17) 0.0051(16)
C7 0.0388(19) 0.0374(18) 0.048(2) 0.0023(17) -0.0061(17) 0.0019(15)
C8 0.089(3) 0.0340(19) 0.051(2) 0.0081(18) 0.001(2) 0.003(2)
C9 0.059(2) 0.0404(19) 0.049(2) -0.0068(17) 0.0067(19) 0.0167(17)
C10 0.052(2) 0.0302(17) 0.051(2) -0.0153(16) 0.0053(18) 0.0087(15)
C11 0.085(3) 0.047(2) 0.043(2) 0.0104(18) 0.011(2) 0.006(2)
C12 0.094(3) 0.0337(19) 0.059(3) 0.0047(19) 0.008(2) 0.022(2)
C13 0.067(2) 0.042(2) 0.049(2) -0.0083(18) 0.0088(19) 0.0108(18)
C14 0.059(2) 0.0357(19) 0.050(2) -0.0054(17) 0.0103(18) 0.0062(17)
C15 0.046(2) 0.0329(18) 0.046(2) -0.0014(16) 0.0051(17) 0.0035(15)
C16 0.052(2) 0.0400(19) 0.042(2) 0.0038(16) 0.0125(17) 0.0115(16)
C17 0.104(3) 0.038(2) 0.061(2) -0.0019(19) 0.035(2) 0.018(2)
C18 0.098(3) 0.039(2) 0.051(2) 0.0124(18) 0.027(2) 0.005(2)
C19 0.0391(19) 0.052(2) 0.046(2) -0.0070(18) 0.0028(17) -0.0001(16)
C20 0.062(2) 0.0331(18) 0.060(2) -0.0111(18) 0.008(2) 0.0120(17)
C21 0.048(2) 0.070(2) 0.068(3) -0.034(2) 0.016(2) -0.0044(19)
C22 0.058(2) 0.057(2) 0.058(2) -0.009(2) 0.017(2) -0.004(2)
C23 0.052(2) 0.055(2) 0.052(2) -0.0086(19) 0.0163(18) -0.0097(18)
C24 0.0377(18) 0.0394(19) 0.048(2) -0.0049(17) 0.0065(16) 0.0003(15)
C25 0.0388(18) 0.048(2) 0.0395(19) 0.0056(17) 0.0058(16) -0.0007(16)
C26 0.090(3) 0.045(2) 0.051(2) 0.0133(19) 0.015(2) 0.012(2)
C27 0.084(3) 0.046(2) 0.051(2) 0.0069(19) 0.020(2) 0.002(2)
C28 0.0309(16) 0.0374(18) 0.0418(19) -0.0063(16) 0.0080(15) -0.0011(14)
C29 0.069(3) 0.071(3) 0.126(5) 0.013(3) -0.020(3) -0.005(3)
C30 0.131(5) 0.183(7) 0.113(5) 0.012(5) -0.064(4) 0.039(5)
C31 0.110(4) 0.110(4) 0.106(4) 0.027(4) -0.047(3) 0.000(4)
C32 0.098(5) 0.110(5) 0.232(8) -0.063(5) -0.015(5) -0.003(4)
C33 0.122(10) 0.042(6) 0.30(2) 0.032(9) 0.015(12) -0.017(6)
N1 0.0449(16) 0.0298(14) 0.0457(17) 0.0084(13) 0.0017(14) 0.0037(12)
N2 0.0555(18) 0.0311(15) 0.0471(18) -0.0022(14) 0.0057(15) 0.0032(13)
N3 0.0545(17) 0.0300(14) 0.0429(17) 0.0035(13) 0.0087(14) 0.0078(13)
N4 0.075(2) 0.0317(15) 0.0495(18) 0.0055(14) 0.0089(17) 0.0082(15)
N5 0.0355(14) 0.0306(14) 0.0494(17) 0.0034(13) 0.0081(13) 0.0035(12)
N6 0.0590(18) 0.0309(15) 0.0462(17) -0.0002(13) 0.0134(15) 0.0078(13)
O1 0.0951(19) 0.0307(13) 0.0488(15) 0.0035(12) 0.0222(14) 0.0005(13)
O2 0.0764(17) 0.0344(13) 0.0592(16) 0.0052(12) 0.0230(14) 0.0041(12)
O3 0.0779(17) 0.0373(13) 0.0547(16) -0.0038(12) 0.0114(14) 0.0158(12)
O4 0.0389(12) 0.0326(11) 0.0341(12) 0.0019(10) 0.0037(10) 0.0090(10)
O5 0.0551(16) 0.0742(19) 0.074(2) 0.0120(16) -0.0027(15) -0.0023(15)
O6 0.0520(15) 0.0506(15) 0.094(2) -0.0044(16) -0.0065(16) 0.0105(13)
O7 0.0679(19) 0.091(2) 0.079(2) 0.0056(18) -0.0167(17) -0.0006(17)
O8 0.0584(16) 0.0567(16) 0.090(2) 0.0289(15) -0.0159(16) -0.0002(13)
O9 0.0510(16) 0.0690(18) 0.093(2) -0.0214(17) -0.0041(16) -0.0086(14)
O10 0.113(8) 0.46(2) 0.181(11) -0.051(14) 0.047(8) -0.031(12)

loop_
_atom_type_symbol
_atom_type_description
_atom_type_scat_dispersion_real
_atom_type_scat_dispersion_imag
_atom_type_scat_source
C C 0.0033 0.0016 'International Tables Vol C Tables 4.2.6.8 and 6.1.1.4'
H H 0.0000 0.0000 'International Tables Vol C Tables 4.2.6.8 and 6.1.1.4'
N N 0.0061 0.0033 'International Tables Vol C Tables 4.2.6.8 and 6.1.1.4'
O O 0.0106 0.0060 'International Tables Vol C Tables 4.2.6.8 and 6.1.1.4'
Mn Mn 0.3368 0.7283 'International Tables Vol C Tables 4.2.6.8 and 6.1.1.4'
Br Br -0.2901 2.4595 'International Tables Vol C Tables 4.2.6.8 and 6.1.1.4'

loop_
_geom_angle_atom_site_label_1
_geom_angle_atom_site_label_2
_geom_angle_atom_site_label_3
_geom_angle
_geom_angle_site_symmetry_1
_geom_angle_site_symmetry_3
_geom_angle_publ_flag
O1 Mn1 O4 179.58(10) . . ?
O1 Mn1 N1 89.54(12) . . ?
O4 Mn1 N1 90.07(11) . . ?
O1 Mn1 N4 90.49(12) . . ?
O4 Mn1 N4 89.91(11) . . ?
N1 Mn1 N4 177.07(13) . . ?
O1 Mn1 O5 94.55(12) . . ?
O4 Mn1 O5 85.35(10) . . ?
N1 Mn1 O5 99.54(11) . . ?
N4 Mn1 O5 83.38(12) . . ?
O1 Mn1 O7 90.69(12) . . ?
O4 Mn1 O7 89.48(11) . . ?
N1 Mn1 O7 90.91(12) . . ?
N4 Mn1 O7 86.16(13) . . ?
O5 Mn1 O7 168.33(11) . . ?
O2 Mn2 O4 178.60(11) . . ?
O2 Mn2 N3 89.29(12) . . ?
O4 Mn2 N3 90.28(10) . . ?
O2 Mn2 N6 90.16(12) . . ?
O4 Mn2 N6 90.34(10) . . ?
N3 Mn2 N6 176.98(13) . . ?
O2 Mn2 O9 93.21(11) . . ?
O4 Mn2 O9 85.48(10) . . ?
N3 Mn2 O9 92.96(12) . . ?
N6 Mn2 O9 90.03(12) . . ?
O2 Mn2 O8 92.42(11) . . ?
O4 Mn2 O8 88.88(10) . . ?
N3 Mn2 O8 86.70(12) . . ?
N6 Mn2 O8 90.36(12) . . ?
O9 Mn2 O8 174.35(10) . . ?
O3 Mn3 O4 173.37(11) . . ?
O3 Mn3 N5 89.01(12) . . ?
O4 Mn3 N5 91.09(11) . . ?
O3 Mn3 N2 88.42(12) . . ?
O4 Mn3 N2 89.39(11) . . ?
N5 Mn3 N2 161.53(12) . . ?
O3 Mn3 O6 96.65(12) . 1_655 ?
O4 Mn3 O6 89.95(11) . 1_655 ?
N5 Mn3 O6 94.96(11) . 1_655 ?
N2 Mn3 O6 103.51(12) . 1_655 ?
O1 C1 C2 117.0(3) . . ?
O1 C1 C6 123.8(3) . . ?
C2 C1 C6 119.2(3) . . ?
C3 C2 C1 121.5(4) . . ?
C3 C2 H2A 119.2 . . ?
C1 C2 H2A 119.2 . . ?
C2 C3 C4 119.0(4) . . ?
C2 C3 H3A 120.5 . . ?
C4 C3 H3A 120.5 . . ?
C5 C4 C3 120.8(3) . . ?
C5 C4 Br1 118.4(3) . . ?
C3 C4 Br1 120.8(3) . . ?
C4 C5 C6 121.3(3) . . ?
C4 C5 H5A 119.3 . . ?
C6 C5 H5A 119.3 . . ?
C5 C6 C1 118.1(3) . . ?
C5 C6 C7 120.0(3) . . ?
C1 C6 C7 121.9(3) . . ?
N1 C7 C8 106.9(3) . . ?
N1 C7 C6 121.8(3) . . ?
C8 C7 C6 131.2(3) . . ?
C9 C8 C7 106.2(3) . . ?
C9 C8 H8A 126.9 . . ?
C7 C8 H8A 126.9 . . ?
C8 C9 N2 110.4(3) . . ?
C8 C9 H9A 124.8 . . ?
N2 C9 H9A 124.8 . . ?
O2 C10 C11 117.3(3) . . ?
O2 C10 C15 124.4(3) . . ?
C11 C10 C15 118.3(3) . . ?
C10 C11 C12 122.5(4) . . ?
C10 C11 H11A 118.8 . . ?
C12 C11 H11A 118.8 . . ?
C13 C12 C11 117.9(4) . . ?
C13 C12 H12A 121.1 . . ?
C11 C12 H12A 121.1 . . ?
C12 C13 C14 121.7(4) . . ?
C12 C13 Br2 118.8(3) . . ?
C14 C13 Br2 119.5(3) . . ?
C13 C14 C15 120.4(4) . . ?
C13 C14 H14A 119.8 . . ?
C15 C14 H14A 119.8 . . ?
C14 C15 C10 119.2(3) . . ?
C14 C15 C16 118.7(3) . . ?
C10 C15 C16 122.0(3) . . ?
N3 C16 C17 107.5(3) . . ?
N3 C16 C15 120.9(3) . . ?
C17 C16 C15 131.5(3) . . ?
C18 C17 C16 106.3(4) . . ?
C18 C17 H17A 126.8 . . ?
C16 C17 H17A 126.8 . . ?
N4 C18 C17 110.1(4) . . ?
N4 C18 H18A 125.0 . . ?
C17 C18 H18A 125.0 . . ?
O3 C19 C20 117.0(3) . . ?
O3 C19 C24 123.9(3) . . ?
C20 C19 C24 119.0(3) . . ?
C21 C20 C19 121.0(4) . . ?
C21 C20 H20A 119.5 . . ?
C19 C20 H20A 119.5 . . ?
C22 C21 C20 119.3(4) . . ?
C22 C21 H21A 120.4 . . ?
C20 C21 H21A 120.4 . . ?
C21 C22 C23 122.4(4) . . ?
C21 C22 Br3 118.0(3) . . ?
C23 C22 Br3 119.6(3) . . ?
C22 C23 C24 120.2(4) . . ?
C22 C23 H23A 119.9 . . ?
C24 C23 H23A 119.9 . . ?
C23 C24 C19 118.0(3) . . ?
C23 C24 C25 121.1(3) . . ?
C19 C24 C25 120.9(3) . . ?
N5 C25 C26 107.7(3) . . ?
N5 C25 C24 121.8(3) . . ?
C26 C25 C24 130.5(3) . . ?
C27 C26 C25 105.6(4) . . ?
C27 C26 H26A 127.2 . . ?
C25 C26 H26A 127.2 . . ?
N6 C27 C26 110.7(4) . . ?
N6 C27 H27A 124.7 . . ?
C26 C27 H27A 124.7 . . ?
O5 C28 O6 122.2(3) . . ?
O5 C28 C29 117.8(3) . . ?
O6 C28 C29 120.0(3) . . ?
C28 C29 H29A 109.5 . . ?
C28 C29 H29B 109.5 . . ?
H29A C29 H29B 109.5 . . ?
C28 C29 H29C 109.5 . . ?
H29A C29 H29C 109.5 . . ?
H29B C29 H29C 109.5 . . ?
O7 C30 H30A 109.5 . . ?
O7 C30 H30B 109.5 . . ?
H30A C30 H30B 109.5 . . ?
O7 C30 H30C 109.5 . . ?
H30A C30 H30C 109.5 . . ?
H30B C30 H30C 109.5 . . ?
O8 C31 H31A 109.5 . . ?
O8 C31 H31B 109.5 . . ?
H31A C31 H31B 109.5 . . ?
O8 C31 H31C 109.5 . . ?
H31A C31 H31C 109.5 . . ?
H31B C31 H31C 109.5 . . ?
O9 C32 H32A 109.5 . . ?
O9 C32 H32B 109.5 . . ?
H32A C32 H32B 109.5 . . ?
O9 C32 H32C 109.5 . . ?
H32A C32 H32C 109.5 . . ?
H32B C32 H32C 109.5 . . ?
O10 C33 H33A 109.5 . . ?
O10 C33 H33B 109.5 . . ?
H33A C33 H33B 109.5 . . ?
O10 C33 H33C 109.5 . . ?
H33A C33 H33C 109.5 . . ?
H33B C33 H33C 109.5 . . ?
N2 N1 C7 109.5(3) . . ?
N2 N1 Mn1 120.4(2) . . ?
C7 N1 Mn1 129.8(2) . . ?
N1 N2 C9 106.9(3) . . ?
N1 N2 Mn3 118.9(2) . . ?
C9 N2 Mn3 134.1(3) . . ?
C16 N3 N4 108.8(3) . . ?
C16 N3 Mn2 130.5(2) . . ?
N4 N3 Mn2 120.6(2) . . ?
C18 N4 N3 107.3(3) . . ?
C18 N4 Mn1 133.2(3) . . ?
N3 N4 Mn1 118.1(2) . . ?
C25 N5 N6 109.5(3) . . ?
C25 N5 Mn3 130.8(2) . . ?
N6 N5 Mn3 119.7(2) . . ?
C27 N6 N5 106.4(3) . . ?
C27 N6 Mn2 135.1(3) . . ?
N5 N6 Mn2 118.4(2) . . ?
C1 O1 Mn1 132.8(2) . . ?
C10 O2 Mn2 131.5(2) . . ?
C19 O3 Mn3 133.5(2) . . ?
Mn2 O4 Mn1 120.56(11) . . ?
Mn2 O4 Mn3 119.18(11) . . ?
Mn1 O4 Mn3 120.20(11) . . ?
C28 O5 Mn1 143.4(3) . . ?
C28 O6 Mn3 136.7(2) . 1_455 ?
C30 O7 Mn1 125.3(4) . . ?
C30 O7 H7A 105.2 . . ?
Mn1 O7 H7A 105.5 . . ?
C31 O8 Mn2 133.2(3) . . ?
C31 O8 H8B 111.7 . . ?
Mn2 O8 H8B 114.4 . . ?
C32 O9 Mn2 126.0(3) . . ?
C32 O9 H9B 103.0 . . ?
Mn2 O9 H9B 115.4 . . ?
C33 O10 H10B 135.7 . . ?

loop_
_geom_bond_atom_site_label_1
_geom_bond_atom_site_label_2
_geom_bond_distance
_geom_bond_site_symmetry_2
_geom_bond_publ_flag
Mn1 O1 1.854(3) . ?
Mn1 O4 1.906(2) . ?
Mn1 N1 1.946(3) . ?
Mn1 N4 1.998(3) . ?
Mn1 O5 2.302(3) . ?
Mn1 O7 2.363(3) . ?
Mn2 O2 1.855(2) . ?
Mn2 O4 1.905(2) . ?
Mn2 N3 1.957(3) . ?
Mn2 N6 2.002(3) . ?
Mn2 O9 2.271(3) . ?
Mn2 O8 2.275(3) . ?
Mn3 O3 1.850(3) . ?
Mn3 O4 1.908(2) . ?
Mn3 N5 1.951(3) . ?
Mn3 N2 1.980(3) . ?
Mn3 O6 2.156(3) 1_655 ?
Br1 C4 1.903(4) . ?
Br2 C13 1.903(4) . ?
Br3 C22 1.909(4) . ?
C1 O1 1.337(4) . ?
C1 C2 1.395(6) . ?
C1 C6 1.411(5) . ?
C2 C3 1.375(6) . ?
C2 H2A 0.9300 . ?
C3 C4 1.382(6) . ?
C3 H3A 0.9300 . ?
C4 C5 1.370(6) . ?
C5 C6 1.396(5) . ?
C5 H5A 0.9300 . ?
C6 C7 1.447(5) . ?
C7 N1 1.363(4) . ?
C7 C8 1.407(5) . ?
C8 C9 1.353(6) . ?
C8 H8A 0.9300 . ?
C9 N2 1.359(4) . ?
C9 H9A 0.9300 . ?
C10 O2 1.341(4) . ?
C10 C11 1.382(5) . ?
C10 C15 1.402(5) . ?
C11 C12 1.392(6) . ?
C11 H11A 0.9300 . ?
C12 C13 1.364(6) . ?
C12 H12A 0.9300 . ?
C13 C14 1.374(5) . ?
C14 C15 1.390(5) . ?
C14 H14A 0.9300 . ?
C15 C16 1.461(5) . ?
C16 N3 1.351(4) . ?
C16 C17 1.396(6) . ?
C17 C18 1.354(5) . ?
C17 H17A 0.9300 . ?
C18 N4 1.343(5) . ?
C18 H18A 0.9300 . ?
C19 O3 1.330(5) . ?
C19 C20 1.387(5) . ?
C19 C24 1.424(5) . ?
C20 C21 1.382(6) . ?
C20 H20A 0.9300 . ?
C21 C22 1.348(6) . ?
C21 H21A 0.9300 . ?
C22 C23 1.364(6) . ?
C23 C24 1.401(5) . ?
C23 H23A 0.9300 . ?
C24 C25 1.461(5) . ?
C25 N5 1.351(5) . ?
C25 C26 1.388(5) . ?
C26 C27 1.373(6) . ?
C26 H26A 0.9300 . ?
C27 N6 1.340(5) . ?
C27 H27A 0.9300 . ?
C28 O5 1.210(4) . ?
C28 O6 1.226(4) . ?
C28 C29 1.475(6) . ?
C29 H29A 0.9600 . ?
C29 H29B 0.9600 . ?
C29 H29C 0.9600 . ?
C30 O7 1.374(7) . ?
C30 H30A 0.9600 . ?
C30 H30B 0.9600 . ?
C30 H30C 0.9600 . ?
C31 O8 1.325(6) . ?
C31 H31A 0.9600 . ?
C31 H31B 0.9600 . ?
C31 H31C 0.9600 . ?
C32 O9 1.329(7) . ?
C32 H32A 0.9600 . ?
C32 H32B 0.9600 . ?
C32 H32C 0.9600 . ?
C33 O10 1.26(2) . ?
C33 H33A 0.9600 . ?
C33 H33B 0.9600 . ?
C33 H33C 0.9600 . ?
N1 N2 1.358(4) . ?
N3 N4 1.367(4) . ?
N5 N6 1.368(4) . ?
O6 Mn3 2.156(3) 1_455 ?
O7 H7A 0.8500 . ?
O8 H8B 0.8468 . ?
O9 H9B 0.8765 . ?
O10 H10B 0.8500 . ?

loop_
_geom_hbond_atom_site_label_D
_geom_hbond_atom_site_label_H
_geom_hbond_atom_site_label_A
_geom_hbond_distance_DH
_geom_hbond_distance_HA
_geom_hbond_distance_DA
_geom_hbond_angle_DHA
_geom_hbond_site_symmetry_A
O9 H9B O6 0.88 2.03 2.803(4) 146.4 1_655
O8 H8B O5 0.85 1.93 2.703(4) 151.3 .
